data_4501476
loop_
_publ_author_name
'Wang, Xiu-Jian'
'Cen, Zhong-Min'
'Ni, Qing-Ling'
'Jiang, Xuan-Feng'
'Lian, Heng-Chi'
'Gui, Liu-Cheng'
'Zuo, Hua-Hong'
'Wang, Zuo-Yuan'

_publ_section_title
;
 Synthesis Structures, and Properties of Functional 2-D Lanthanide
 Coordination Polymers [Ln2(dpa)2(C2O4)2(H2O)2]n(dpa =
 2,2&#x2032;-(2-methylbenzimidazolium-1,3-diyl)diacetate, C2O42&#x2212;=
 oxalate, Ln = Nd, Eu, Gd, Tb)
;
_journal_issue 7
_journal_name_full 'Crystal Growth &amp; Design'
_journal_page_first 2960
_journal_paper_doi 10.1021/cg1000045
_journal_volume 10
_journal_year 2010
_chemical_formula_moiety 'C28 H26 Eu2 N4 O18, H2 O'
_chemical_formula_sum 'C28 H28 Eu2 N4 O19'
_chemical_formula_weight 1028.46
_chemical_name_systematic
; 
 ? 
;
_space_group_IT_number 2
_symmetry_cell_setting triclinic
_symmetry_space_group_name_Hall '-P 1'
_symmetry_space_group_name_H-M 'P -1'
_atom_sites_solution_hydrogens geom
_atom_sites_solution_primary direct
_atom_sites_solution_secondary difmap
_audit_creation_method SHELXL-97
_cell_angle_alpha 66.8890(10)
_cell_angle_beta 88.5440(10)
_cell_angle_gamma 70.5200(10)
_cell_formula_units_Z 2
_cell_length_a 9.6455(3)
_cell_length_b 13.6371(5)
_cell_length_c 13.9511(3)
_cell_measurement_temperature 293(2)
_cell_measurement_theta_max 27.02
_cell_measurement_theta_min 2.50
_cell_volume 1579.38(9)
_computing_cell_refinement 'Rapid Auto Version 3.0 (Rigaku 2004)'
_computing_data_collection 'Rapid Auto Version 3.0 (Rigaku 2004)'
_computing_data_reduction 'Rapid Auto Version 3.0 (Rigaku 2004)'
_computing_molecular_graphics 'SHELXTL97 (Sheldrick, 1997), Diamond'
_computing_publication_material 'SHELXTL97 (Sheldrick, 1997)'
_computing_structure_refinement 'SHELXL-97 (Sheldrick, 1997)'
_computing_structure_solution 'SHELXS-97 (Sheldrick, 1990)'
_diffrn_ambient_temperature 293(2)
_diffrn_measured_fraction_theta_full 0.995
_diffrn_measured_fraction_theta_max 0.995
_diffrn_measurement_device_type 'Rigaku Mercury CCD'
_diffrn_measurement_method '\w scans'
_diffrn_radiation_monochromator graphite
_diffrn_radiation_source 'fine-focus sealed tube'
_diffrn_radiation_type MoK\a
_diffrn_radiation_wavelength 0.71073
_diffrn_reflns_av_R_equivalents 0.0411
_diffrn_reflns_av_sigmaI/netI 0.0524
_diffrn_reflns_limit_h_max 11
_diffrn_reflns_limit_h_min -11
_diffrn_reflns_limit_k_max 16
_diffrn_reflns_limit_k_min -15
_diffrn_reflns_limit_l_max 16
_diffrn_reflns_limit_l_min -15
_diffrn_reflns_number 12391
_diffrn_reflns_theta_full 24.99
_diffrn_reflns_theta_max 24.99
_diffrn_reflns_theta_min 3.05
_exptl_absorpt_coefficient_mu 4.031
_exptl_absorpt_correction_T_max 0.5473
_exptl_absorpt_correction_T_min 0.2283
_exptl_absorpt_correction_type multi-scan
_exptl_absorpt_process_details 'Higashi, T. (1995)'
_exptl_crystal_colour colorless
_exptl_crystal_density_diffrn 2.163
_exptl_crystal_density_method 'not measured'
_exptl_crystal_description block
_exptl_crystal_F_000 1004
_exptl_crystal_size_max 0.52
_exptl_crystal_size_mid 0.35
_exptl_crystal_size_min 0.17
_refine_diff_density_max 2.196
_refine_diff_density_min -3.900
_refine_diff_density_rms 0.267
_refine_ls_extinction_method none
_refine_ls_goodness_of_fit_ref 1.159
_refine_ls_hydrogen_treatment constr
_refine_ls_matrix_type full
_refine_ls_number_parameters 478
_refine_ls_number_reflns 5537
_refine_ls_number_restraints 449
_refine_ls_restrained_S_all 1.113
_refine_ls_R_factor_all 0.0380
_refine_ls_R_factor_gt 0.0370
_refine_ls_shift/su_max 0.002
_refine_ls_shift/su_mean 0.000
_refine_ls_structure_factor_coef Fsqd
_refine_ls_weighting_details 'calc w=1/[\s^2^(Fo^2^)+(0.0520P)^2^+3.3417P] where P=(Fo^2^+2Fc^2^)/3'
_refine_ls_weighting_scheme calc
_refine_ls_wR_factor_gt 0.1025
_refine_ls_wR_factor_ref 0.1035
_reflns_number_gt 5295
_reflns_number_total 5537
_reflns_threshold_expression >2sigma(I)
_cod_data_source_file cg1000045_si_003.cif
_cod_data_source_block 1
_cod_original_cell_volume 1579.38(8)
_cod_database_code 4501476

loop_
_symmetry_equiv_pos_as_xyz
'x, y, z'
'-x, -y, -z'

loop_
_atom_site_label
_atom_site_type_symbol
_atom_site_fract_x
_atom_site_fract_y
_atom_site_fract_z
_atom_site_U_iso_or_equiv
_atom_site_adp_type
_atom_site_occupancy
_atom_site_symmetry_multiplicity
_atom_site_calc_flag
_atom_site_refinement_flags
Eu1 Eu 1.160777(19) 0.080740(15) 0.481634(14) 0.00613(10) Uani 1 1 d U
Eu2 Eu 0.839119(19) 0.424519(15) 0.027052(14) 0.00619(10) Uani 1 1 d U
N1 N 0.5777(4) 0.3319(3) 0.4870(3) 0.0127(8) Uani 1 1 d U
N2 N 0.3384(4) 0.3767(3) 0.4904(3) 0.0110(7) Uani 1 1 d U
N3 N 0.6612(4) 0.1260(3) -0.0010(3) 0.0111(7) Uani 1 1 d U
N4 N 0.4279(4) 0.1642(3) 0.0233(3) 0.0110(7) Uani 1 1 d U
O1 O 0.8947(3) 0.1112(3) 0.4632(2) 0.0136(6) Uani 1 1 d U
O2 O 0.6961(4) 0.1043(3) 0.5428(3) 0.0161(7) Uani 1 1 d U
O3 O 0.0083(4) 0.3375(3) 0.5691(3) 0.0314(9) Uani 1 1 d U
O4 O 0.2035(4) 0.2073(3) 0.5463(2) 0.0140(6) Uani 1 1 d U
O5 O 0.7701(4) 0.2994(3) -0.0302(2) 0.0137(7) Uani 1 1 d U
O6 O 0.9843(4) 0.2008(3) -0.0666(3) 0.0239(8) Uani 1 1 d U
O7 O 0.2945(4) 0.3907(3) -0.0486(3) 0.0157(7) Uani 1 1 d U
O8 O 0.1108(3) 0.3856(3) 0.0482(2) 0.0121(6) Uani 1 1 d U
O9 O 1.0482(4) 0.2812(2) 0.3573(2) 0.0132(6) Uani 1 1 d U
O10 O 1.0842(3) 0.1069(2) 0.3046(2) 0.0099(6) Uani 1 1 d U
O11 O 0.9184(3) 0.4039(2) 0.2007(2) 0.0101(6) Uani 1 1 d U
O12 O 0.9484(3) 0.2273(2) 0.1499(2) 0.0121(6) Uani 1 1 d U
O13 O 1.6315(3) -0.0997(2) 0.6082(2) 0.0101(6) Uani 1 1 d U
O14 O 1.3849(4) -0.0270(3) 0.5983(3) 0.0151(7) Uani 1 1 d U
O15 O 1.0872(4) 0.0250(3) 0.6580(2) 0.0185(7) Uani 1 1 d U
H15B H 1.0226 -0.0062 0.6640 0.022 Uiso 1 1 d R
H15C H 1.0531 0.0819 0.6741 0.022 Uiso 1 1 d R
O16 O 0.6278(3) 0.4095(2) 0.1127(2) 0.0096(6) Uani 1 1 d U
O17 O 0.3808(4) 0.4632(3) 0.0933(3) 0.0142(7) Uani 1 1 d U
O19 O 0.9285(4) 0.4439(3) -0.1458(2) 0.0174(7) Uani 1 1 d U
H19A H 0.9435 0.3851 -0.1581 0.021 Uiso 1 1 d R
H19B H 1.0037 0.4643 -0.1555 0.021 Uiso 1 1 d R
O20 O 0.0054(4) 0.8335(3) 0.2490(3) 0.0385(9) Uani 1 1 d .
H20D H 0.0011 0.7770 0.3027 0.046 Uiso 1 1 d R
H20E H 0.0084 0.8173 0.1958 0.046 Uiso 1 1 d R
C1 C 0.3937(5) 0.3873(4) 0.5753(3) 0.0111(8) Uani 1 1 d U
C2 C 0.3231(6) 0.4211(4) 0.6513(4) 0.0221(10) Uani 1 1 d U
H2A H 0.2211 0.4411 0.6518 0.027 Uiso 1 1 calc R
C3 C 0.4122(7) 0.4235(4) 0.7258(4) 0.0282(12) Uani 1 1 d U
H3A H 0.3692 0.4451 0.7782 0.034 Uiso 1 1 calc R
C4 C 0.5649(7) 0.3941(4) 0.7243(4) 0.0295(12) Uani 1 1 d U
H4A H 0.6209 0.3966 0.7760 0.035 Uiso 1 1 calc R
C5 C 0.6370(6) 0.3609(4) 0.6480(4) 0.0204(10) Uani 1 1 d U
H5A H 0.7388 0.3417 0.6469 0.025 Uiso 1 1 calc R
C6 C 0.5461(5) 0.3586(4) 0.5738(3) 0.0120(8) Uani 1 1 d U
C7 C 0.4506(5) 0.3437(3) 0.4379(3) 0.0107(8) Uani 1 1 d U
C8 C 0.4377(6) 0.3272(4) 0.3413(4) 0.0213(10) Uani 1 1 d U
H8A H 0.3361 0.3407 0.3221 0.032 Uiso 1 1 calc R
H8B H 0.4973 0.2506 0.3527 0.032 Uiso 1 1 calc R
H8C H 0.4714 0.3796 0.2859 0.032 Uiso 1 1 calc R
C9 C 0.7255(5) 0.2863(4) 0.4596(4) 0.0168(9) Uani 1 1 d U
H9A H 0.7958 0.3024 0.4942 0.020 Uiso 1 1 calc R
H9B H 0.7257 0.3236 0.3844 0.020 Uiso 1 1 calc R
C10 C 0.7728(5) 0.1591(4) 0.4922(3) 0.0091(8) Uani 1 1 d U
C11 C 0.1811(5) 0.4025(4) 0.4626(4) 0.0172(9) Uani 1 1 d U
H11A H 0.1648 0.4141 0.3901 0.021 Uiso 1 1 calc R
H11B H 0.1236 0.4728 0.4687 0.021 Uiso 1 1 calc R
C12 C 0.1265(5) 0.3076(4) 0.5326(3) 0.0132(9) Uani 1 1 d U
C13 C 0.4416(5) 0.1438(3) -0.0677(3) 0.0102(8) Uani 1 1 d U
C14 C 0.3380(5) 0.1437(4) -0.1350(3) 0.0156(9) Uani 1 1 d U
H14A H 0.2387 0.1600 -0.1245 0.019 Uiso 1 1 calc R
C15 C 0.3912(6) 0.1178(4) -0.2188(4) 0.0225(10) Uani 1 1 d U
H15A H 0.3256 0.1166 -0.2656 0.027 Uiso 1 1 calc R
C16 C 0.5407(6) 0.0934(4) -0.2348(4) 0.0234(10) Uani 1 1 d U
H16A H 0.5717 0.0769 -0.2922 0.028 Uiso 1 1 calc R
C17 C 0.6434(5) 0.0934(4) -0.1672(4) 0.0175(9) Uani 1 1 d U
H17A H 0.7427 0.0770 -0.1778 0.021 Uiso 1 1 calc R
C18 C 0.5917(5) 0.1190(3) -0.0824(3) 0.0113(8) Uani 1 1 d U
C19 C 0.5611(5) 0.1542(4) 0.0616(3) 0.0106(8) Uani 1 1 d U
C20 C 0.5924(5) 0.1678(4) 0.1569(3) 0.0172(9) Uani 1 1 d U
H20A H 0.6956 0.1565 0.1669 0.026 Uiso 1 1 calc R
H20B H 0.5685 0.1127 0.2162 0.026 Uiso 1 1 calc R
H20C H 0.5338 0.2431 0.1500 0.026 Uiso 1 1 calc R
C21 C 0.8207(5) 0.1032(4) 0.0134(4) 0.0190(10) Uani 1 1 d U
H21A H 0.8717 0.0526 -0.0196 0.023 Uiso 1 1 calc R
H21B H 0.8558 0.0643 0.0878 0.023 Uiso 1 1 calc R
C22 C 0.8603(5) 0.2105(4) -0.0325(3) 0.0135(9) Uani 1 1 d U
C23 C 0.2878(5) 0.2068(4) 0.0618(4) 0.0144(9) Uani 1 1 d U
H23A H 0.3026 0.1772 0.1378 0.017 Uiso 1 1 calc R
H23B H 0.2158 0.1801 0.0424 0.017 Uiso 1 1 calc R
C24 C 0.2289(5) 0.3357(4) 0.0160(3) 0.0082(8) Uani 1 1 d U
C25 C 0.9917(5) 0.3055(3) 0.2679(3) 0.0080(8) Uani 1 1 d U
C26 C 1.0091(5) 0.2038(3) 0.2381(3) 0.0080(8) Uani 1 1 d U
C27 C 1.5042(5) -0.0371(4) 0.5600(3) 0.0090(8) Uani 1 1 d U
C28 C 0.5026(5) 0.4626(4) 0.0598(3) 0.0089(8) Uani 1 1 d U

loop_
_atom_site_aniso_label
_atom_site_aniso_U_11
_atom_site_aniso_U_22
_atom_site_aniso_U_33
_atom_site_aniso_U_23
_atom_site_aniso_U_13
_atom_site_aniso_U_12
Eu1 0.00848(15) 0.00301(15) 0.00633(14) -0.00055(10) 0.00227(9) -0.00308(10)
Eu2 0.00780(15) 0.00431(15) 0.00589(14) -0.00042(10) 0.00235(9) -0.00356(10)
N1 0.0150(19) 0.0078(18) 0.0174(19) -0.0064(15) 0.0073(15) -0.0054(15)
N2 0.0138(18) 0.0036(17) 0.0161(18) -0.0029(14) 0.0048(14) -0.0054(15)
N3 0.0115(18) 0.0053(17) 0.0187(18) -0.0046(15) 0.0044(14) -0.0059(15)
N4 0.0125(18) 0.0069(17) 0.0148(18) -0.0041(15) 0.0063(14) -0.0055(15)
O1 0.0128(15) 0.0098(15) 0.0181(15) -0.0061(13) 0.0062(12) -0.0038(12)
O2 0.0184(17) 0.0097(16) 0.0232(18) -0.0077(14) 0.0108(14) -0.0078(14)
O3 0.0262(18) 0.0242(19) 0.039(2) -0.0093(16) 0.0192(15) -0.0079(15)
O4 0.0218(17) 0.0073(15) 0.0129(15) -0.0028(12) -0.0030(12) -0.0062(13)
O5 0.0177(16) 0.0120(15) 0.0137(15) -0.0044(12) 0.0004(12) -0.0089(13)
O6 0.0219(17) 0.035(2) 0.0276(17) -0.0183(15) 0.0157(14) -0.0189(15)
O7 0.0177(17) 0.0103(16) 0.0182(17) -0.0049(13) 0.0111(13) -0.0054(14)
O8 0.0141(15) 0.0078(15) 0.0158(15) -0.0052(12) 0.0066(12) -0.0056(12)
O9 0.0235(17) 0.0055(14) 0.0102(14) -0.0022(11) -0.0037(12) -0.0056(12)
O10 0.0156(15) 0.0079(14) 0.0057(13) -0.0007(11) 0.0003(11) -0.0062(12)
O11 0.0153(15) 0.0084(14) 0.0065(13) -0.0015(11) 0.0013(11) -0.0058(12)
O12 0.0199(16) 0.0063(14) 0.0097(14) -0.0023(11) -0.0022(12) -0.0052(12)
O13 0.0104(14) 0.0069(14) 0.0090(14) 0.0014(11) 0.0022(11) -0.0036(12)
O14 0.0139(16) 0.0166(17) 0.0098(15) -0.0015(13) 0.0040(12) -0.0040(13)
O15 0.0286(17) 0.0253(17) 0.0148(14) -0.0126(13) 0.0126(13) -0.0207(14)
O16 0.0099(14) 0.0091(14) 0.0070(13) 0.0006(11) 0.0021(11) -0.0047(12)
O17 0.0114(16) 0.0168(17) 0.0107(15) -0.0007(13) 0.0036(12) -0.0066(14)
O19 0.0242(16) 0.0248(17) 0.0155(14) -0.0132(13) 0.0120(12) -0.0180(14)
O20 0.070(3) 0.034(2) 0.0280(18) -0.0204(16) 0.0231(17) -0.0292(19)
C1 0.021(2) 0.0031(19) 0.0109(19) -0.0020(16) 0.0066(16) -0.0070(18)
C2 0.037(3) 0.013(2) 0.024(2) -0.0107(19) 0.022(2) -0.015(2)
C3 0.061(3) 0.016(2) 0.015(2) -0.0097(19) 0.018(2) -0.020(2)
C4 0.063(3) 0.012(2) 0.013(2) 0.0007(18) -0.007(2) -0.018(2)
C5 0.031(3) 0.007(2) 0.019(2) 0.0006(17) -0.0054(18) -0.0081(19)
C6 0.021(2) 0.004(2) 0.012(2) -0.0011(16) 0.0026(16) -0.0074(18)
C7 0.016(2) 0.0011(19) 0.0123(19) 0.0005(16) 0.0031(16) -0.0043(17)
C8 0.037(3) 0.015(2) 0.017(2) -0.0073(18) 0.0087(19) -0.013(2)
C9 0.015(2) 0.010(2) 0.027(2) -0.0083(18) 0.0122(18) -0.0065(18)
C10 0.009(2) 0.009(2) 0.010(2) -0.0050(17) 0.0024(16) -0.0028(17)
C11 0.014(2) 0.009(2) 0.027(2) -0.0047(17) -0.0012(17) -0.0042(18)
C12 0.015(2) 0.012(2) 0.016(2) -0.0056(17) 0.0024(16) -0.0083(17)
C13 0.017(2) 0.004(2) 0.0099(19) -0.0025(16) 0.0038(16) -0.0057(17)
C14 0.020(2) 0.007(2) 0.016(2) 0.0010(16) -0.0017(16) -0.0060(17)
C15 0.042(3) 0.011(2) 0.012(2) -0.0004(17) -0.0047(19) -0.011(2)
C16 0.048(3) 0.014(2) 0.012(2) -0.0069(18) 0.012(2) -0.015(2)
C17 0.027(2) 0.010(2) 0.020(2) -0.0078(18) 0.0157(18) -0.0111(18)
C18 0.019(2) 0.0022(19) 0.0130(19) -0.0014(16) 0.0059(16) -0.0059(18)
C19 0.013(2) 0.0025(19) 0.0122(19) 0.0017(16) 0.0000(16) -0.0034(16)
C20 0.027(2) 0.012(2) 0.014(2) -0.0046(17) 0.0039(18) -0.0109(19)
C21 0.011(2) 0.013(2) 0.034(3) -0.0099(19) 0.0032(18) -0.0051(18)
C22 0.015(2) 0.018(2) 0.012(2) -0.0077(17) 0.0032(16) -0.0100(18)
C23 0.014(2) 0.009(2) 0.020(2) -0.0052(17) 0.0117(17) -0.0058(17)
C24 0.006(2) 0.010(2) 0.0083(19) -0.0035(17) 0.0007(15) -0.0018(17)
C25 0.012(2) 0.0045(18) 0.0093(18) -0.0020(15) 0.0048(15) -0.0056(16)
C26 0.0110(19) 0.0062(19) 0.0096(18) -0.0035(15) 0.0058(15) -0.0064(16)
C27 0.015(2) 0.005(2) 0.007(2) -0.0007(18) 0.0021(15) -0.0060(17)
C28 0.0131(19) 0.006(2) 0.007(2) -0.0011(18) 0.0034(15) -0.0048(17)

loop_
_atom_type_symbol
_atom_type_description
_atom_type_scat_dispersion_real
_atom_type_scat_dispersion_imag
_atom_type_scat_source
C C 0.0033 0.0016 'International Tables Vol C Tables 4.2.6.8 and 6.1.1.4'
H H 0.0000 0.0000 'International Tables Vol C Tables 4.2.6.8 and 6.1.1.4'
Eu Eu -0.1578 3.6682 'International Tables Vol C Tables 4.2.6.8 and 6.1.1.4'
N N 0.0061 0.0033 'International Tables Vol C Tables 4.2.6.8 and 6.1.1.4'
O O 0.0106 0.0060 'International Tables Vol C Tables 4.2.6.8 and 6.1.1.4'

loop_
_geom_angle_atom_site_label_1
_geom_angle_atom_site_label_2
_geom_angle_atom_site_label_3
_geom_angle
_geom_angle_site_symmetry_1
_geom_angle_site_symmetry_3
O13 Eu1 O14 69.01(10) 2_856 .
O13 Eu1 O4 83.85(10) 2_856 1_655
O14 Eu1 O4 74.53(11) . 1_655
O13 Eu1 O15 141.17(10) 2_856 .
O14 Eu1 O15 74.11(11) . .
O4 Eu1 O15 74.92(10) 1_655 .
O13 Eu1 O10 76.52(10) 2_856 .
O14 Eu1 O10 133.80(11) . .
O4 Eu1 O10 131.71(10) 1_655 .
O15 Eu1 O10 141.05(10) . .
O13 Eu1 O9 81.50(10) 2_856 .
O14 Eu1 O9 134.15(11) . .
O4 Eu1 O9 67.89(10) 1_655 .
O15 Eu1 O9 118.12(10) . .
O10 Eu1 O9 65.85(9) . .
O13 Eu1 O1 145.67(10) 2_856 .
O14 Eu1 O1 143.76(11) . .
O4 Eu1 O1 110.76(10) 1_655 .
O15 Eu1 O1 73.08(11) . .
O10 Eu1 O1 70.65(10) . .
O9 Eu1 O1 76.24(10) . .
O13 Eu1 O2 69.82(10) 2_856 2_756
O14 Eu1 O2 68.44(11) . 2_756
O4 Eu1 O2 140.17(11) 1_655 2_756
O15 Eu1 O2 107.46(11) . 2_756
O10 Eu1 O2 71.39(11) . 2_756
O9 Eu1 O2 132.81(10) . 2_756
O1 Eu1 O2 107.71(10) . 2_756
O13 Eu1 O1 119.35(9) 2_856 2_756
O14 Eu1 O1 87.99(11) . 2_756
O4 Eu1 O1 143.97(10) 1_655 2_756
O15 Eu1 O1 70.02(10) . 2_756
O10 Eu1 O1 82.88(9) . 2_756
O9 Eu1 O1 137.73(10) . 2_756
O1 Eu1 O1 66.63(12) . 2_756
O2 Eu1 O1 49.54(10) 2_756 2_756
O13 Eu1 C10 94.09(11) 2_856 2_756
O14 Eu1 C10 74.80(12) . 2_756
O4 Eu1 C10 147.84(11) 1_655 2_756
O15 Eu1 C10 87.57(11) . 2_756
O10 Eu1 C10 78.05(10) . 2_756
O9 Eu1 C10 143.70(11) . 2_756
O1 Eu1 C10 88.83(11) . 2_756
O2 Eu1 C10 24.34(11) 2_756 2_756
O1 Eu1 C10 25.42(10) 2_756 2_756
O13 Eu1 C27 49.00(10) 2_856 .
O14 Eu1 C27 20.32(11) . .
O4 Eu1 C27 78.35(11) 1_655 .
O15 Eu1 C27 94.39(11) . .
O10 Eu1 C27 116.42(10) . .
O9 Eu1 C27 122.60(10) . .
O1 Eu1 C27 161.10(10) . .
O2 Eu1 C27 61.84(11) 2_756 .
O1 Eu1 C27 96.08(10) 2_756 .
C10 Eu1 C27 76.31(12) 2_756 .
O13 Eu1 C27 20.44(10) 2_856 2_856
O14 Eu1 C27 48.84(10) . 2_856
O4 Eu1 C27 82.22(11) 1_655 2_856
O15 Eu1 C27 122.41(11) . 2_856
O10 Eu1 C27 92.44(10) . 2_856
O9 Eu1 C27 99.71(11) . 2_856
O1 Eu1 C27 162.89(10) . 2_856
O2 Eu1 C27 62.62(11) 2_756 2_856
O1 Eu1 C27 109.75(10) 2_756 2_856
C10 Eu1 C27 84.93(10) 2_756 2_856
C27 Eu1 C27 28.65(14) . 2_856
O16 Eu2 O17 69.34(10) . 2_665
O16 Eu2 O5 77.47(10) . .
O17 Eu2 O5 72.58(11) 2_665 .
O16 Eu2 O12 82.48(10) . .
O17 Eu2 O12 135.73(11) 2_665 .
O5 Eu2 O12 68.32(10) . .
O16 Eu2 O11 78.95(10) . .
O17 Eu2 O11 134.29(11) 2_665 .
O5 Eu2 O11 131.76(10) . .
O12 Eu2 O11 67.30(9) . .
O16 Eu2 O19 139.45(10) . .
O17 Eu2 O19 76.82(11) 2_665 .
O5 Eu2 O19 71.49(10) . .
O12 Eu2 O19 108.59(10) . .
O11 Eu2 O19 141.57(10) . .
O16 Eu2 O8 146.31(10) . 1_655
O17 Eu2 O8 143.22(11) 2_665 1_655
O5 Eu2 O8 114.86(10) . 1_655
O12 Eu2 O8 74.53(10) . 1_655
O11 Eu2 O8 69.65(10) . 1_655
O19 Eu2 O8 72.50(10) . 1_655
O16 Eu2 O7 71.12(10) . 2_665
O17 Eu2 O7 68.69(12) 2_665 2_665
O5 Eu2 O7 136.54(11) . 2_665
O12 Eu2 O7 133.45(10) . 2_665
O11 Eu2 O7 70.39(11) . 2_665
O19 Eu2 O7 116.49(11) . 2_665
O8 Eu2 O7 107.91(10) 1_655 2_665
O16 Eu2 O8 121.42(10) . 2_665
O17 Eu2 O8 82.39(11) 2_665 2_665
O5 Eu2 O8 140.75(10) . 2_665
O12 Eu2 O8 141.85(10) . 2_665
O11 Eu2 O8 87.27(9) . 2_665
O19 Eu2 O8 73.70(10) . 2_665
O8 Eu2 O8 70.00(12) 1_655 2_665
O7 Eu2 O8 50.74(10) 2_665 2_665
O16 Eu2 C24 95.27(11) . 2_665
O17 Eu2 C24 70.63(11) 2_665 2_665
O5 Eu2 C24 142.66(11) . 2_665
O12 Eu2 C24 147.88(10) . 2_665
O11 Eu2 C24 80.77(10) . 2_665
O19 Eu2 C24 93.94(11) . 2_665
O8 Eu2 C24 91.56(10) 1_655 2_665
O7 Eu2 C24 25.02(11) 2_665 2_665
O8 Eu2 C24 26.15(10) 2_665 2_665
O16 Eu2 C28 20.33(10) . .
O17 Eu2 C28 49.02(10) 2_665 .
O5 Eu2 C28 73.05(10) . .
O12 Eu2 C28 99.03(11) . .
O11 Eu2 C28 96.18(10) . .
O19 Eu2 C28 121.75(11) . .
O8 Eu2 C28 165.75(10) 1_655 .
O7 Eu2 C28 67.00(11) 2_665 .
O8 Eu2 C28 112.07(10) 2_665 .
C24 Eu2 C28 87.49(10) 2_665 .
O16 Eu2 C28 49.03(10) . 2_665
O17 Eu2 C28 20.32(11) 2_665 2_665
O5 Eu2 C28 71.09(11) . 2_665
O12 Eu2 C28 121.87(10) . 2_665
O11 Eu2 C28 119.57(10) . 2_665
O19 Eu2 C28 95.57(10) . 2_665
O8 Eu2 C28 162.79(10) 1_655 2_665
O7 Eu2 C28 65.70(11) 2_665 2_665
O8 Eu2 C28 95.06(10) 2_665 2_665
C24 Eu2 C28 76.61(12) 2_665 2_665
C28 Eu2 C28 28.70(14) . 2_665
C7 N1 C6 109.1(4) . .
C7 N1 C9 124.8(4) . .
C6 N1 C9 125.8(4) . .
C7 N2 C1 109.2(4) . .
C7 N2 C11 126.8(4) . .
C1 N2 C11 124.0(4) . .
C19 N3 C18 109.7(4) . .
C19 N3 C21 126.6(4) . .
C18 N3 C21 123.6(4) . .
C19 N4 C13 109.4(4) . .
C19 N4 C23 124.9(4) . .
C13 N4 C23 125.1(4) . .
C10 O1 Eu1 140.8(3) . .
C10 O1 Eu1 91.8(2) . 2_756
Eu1 O1 Eu1 113.37(12) . 2_756
C10 O2 Eu1 96.0(3) . 2_756
C12 O4 Eu1 131.3(3) . 1_455
C22 O5 Eu2 123.7(3) . .
C24 O7 Eu2 94.4(3) . 2_665
C24 O8 Eu2 138.6(3) . 1_455
C24 O8 Eu2 91.3(2) . 2_665
Eu2 O8 Eu2 110.00(12) 1_455 2_665
C25 O9 Eu1 120.1(2) . .
C26 O10 Eu1 120.1(2) . .
C25 O11 Eu2 118.4(2) . .
C26 O12 Eu2 119.6(2) . .
C27 O13 Eu1 118.4(2) . 2_856
C27 O14 Eu1 118.1(3) . .
Eu1 O15 H15B 111.3 . .
Eu1 O15 H15C 111.3 . .
H15B O15 H15C 109.2 . .
C28 O16 Eu2 118.7(2) . .
C28 O17 Eu2 118.4(3) . 2_665
Eu2 O19 H19A 113.3 . .
Eu2 O19 H19B 113.5 . .
H19A O19 H19B 110.8 . .
H20D O20 H20E 108.5 . .
N2 C1 C2 131.4(4) . .
N2 C1 C6 106.9(4) . .
C2 C1 C6 121.7(4) . .
C3 C2 C1 116.7(5) . .
C3 C2 H2A 121.6 . .
C1 C2 H2A 121.6 . .
C2 C3 C4 121.5(4) . .
C2 C3 H3A 119.3 . .
C4 C3 H3A 119.3 . .
C3 C4 C5 122.4(5) . .
C3 C4 H4A 118.8 . .
C5 C4 H4A 118.8 . .
C6 C5 C4 115.5(5) . .
C6 C5 H5A 122.3 . .
C4 C5 H5A 122.3 . .
C5 C6 C1 122.3(4) . .
C5 C6 N1 131.5(4) . .
C1 C6 N1 106.2(4) . .
N2 C7 N1 108.5(4) . .
N2 C7 C8 126.1(4) . .
N1 C7 C8 125.3(4) . .
C7 C8 H8A 109.5 . .
C7 C8 H8B 109.5 . .
H8A C8 H8B 109.5 . .
C7 C8 H8C 109.5 . .
H8A C8 H8C 109.5 . .
H8B C8 H8C 109.5 . .
N1 C9 C10 111.2(3) . .
N1 C9 H9A 109.4 . .
C10 C9 H9A 109.4 . .
N1 C9 H9B 109.4 . .
C10 C9 H9B 109.4 . .
H9A C9 H9B 108.0 . .
O2 C10 O1 121.7(4) . .
O2 C10 C9 121.6(4) . .
O1 C10 C9 116.8(4) . .
O2 C10 Eu1 59.7(2) . 2_756
O1 C10 Eu1 62.8(2) . 2_756
C9 C10 Eu1 169.7(3) . 2_756
N2 C11 C12 112.5(4) . .
N2 C11 H11A 109.1 . .
C12 C11 H11A 109.1 . .
N2 C11 H11B 109.1 . .
C12 C11 H11B 109.1 . .
H11A C11 H11B 107.8 . .
O3 C12 O4 126.2(4) . .
O3 C12 C11 116.6(4) . .
O4 C12 C11 117.2(4) . .
C14 C13 N4 131.5(4) . .
C14 C13 C18 122.5(4) . .
N4 C13 C18 106.1(4) . .
C15 C14 C13 116.2(4) . .
C15 C14 H14A 121.9 . .
C13 C14 H14A 121.9 . .
C14 C15 C16 122.0(4) . .
C14 C15 H15A 119.0 . .
C16 C15 H15A 119.0 . .
C17 C16 C15 121.5(4) . .
C17 C16 H16A 119.3 . .
C15 C16 H16A 119.3 . .
C16 C17 C18 117.2(4) . .
C16 C17 H17A 121.4 . .
C18 C17 H17A 121.4 . .
N3 C18 C17 132.8(4) . .
N3 C18 C13 106.6(4) . .
C17 C18 C13 120.7(4) . .
N3 C19 N4 108.3(4) . .
N3 C19 C20 125.9(4) . .
N4 C19 C20 125.8(4) . .
C19 C20 H20A 109.5 . .
C19 C20 H20B 109.5 . .
H20A C20 H20B 109.5 . .
C19 C20 H20C 109.5 . .
H20A C20 H20C 109.5 . .
H20B C20 H20C 109.5 . .
N3 C21 C22 113.4(4) . .
N3 C21 H21A 108.9 . .
C22 C21 H21A 108.9 . .
N3 C21 H21B 108.9 . .
C22 C21 H21B 108.9 . .
H21A C21 H21B 107.7 . .
O5 C22 O6 125.5(4) . .
O5 C22 C21 117.6(4) . .
O6 C22 C21 116.9(4) . .
N4 C23 C24 110.7(3) . .
N4 C23 H23A 109.5 . .
C24 C23 H23A 109.5 . .
N4 C23 H23B 109.5 . .
C24 C23 H23B 109.5 . .
H23A C23 H23B 108.1 . .
O7 C24 O8 121.5(4) . .
O7 C24 C23 120.6(4) . .
O8 C24 C23 117.9(4) . .
O7 C24 Eu2 60.6(2) . 2_665
O8 C24 Eu2 62.5(2) . 2_665
C23 C24 Eu2 165.8(3) . 2_665
O9 C25 O11 126.5(4) . .
O9 C25 C26 116.5(4) . .
O11 C25 C26 117.0(4) . .
O9 C25 Eu2 167.5(3) . .
O11 C25 Eu2 41.55(18) . .
C26 C25 Eu2 75.8(3) . .
O9 C25 Eu1 40.62(19) . .
O11 C25 Eu1 166.1(3) . .
C26 C25 Eu1 76.0(3) . .
Eu2 C25 Eu1 151.73(13) . .
O12 C26 O10 126.7(4) . .
O12 C26 C25 116.8(4) . .
O10 C26 C25 116.5(4) . .
O12 C26 Eu2 40.75(19) . .
O10 C26 Eu2 165.9(3) . .
C25 C26 Eu2 76.4(3) . .
O12 C26 Eu1 165.7(3) . .
O10 C26 Eu1 40.53(18) . .
C25 C26 Eu1 76.5(3) . .
Eu2 C26 Eu1 152.85(13) . .
O14 C27 O13 126.6(4) . .
O14 C27 C27 116.9(5) . 2_856
O13 C27 C27 116.5(5) . 2_856
O14 C27 Eu1 41.6(2) . .
O13 C27 Eu1 166.9(3) . .
C27 C27 Eu1 75.8(3) 2_856 .
O14 C27 Eu1 166.3(3) . 2_856
O13 C27 Eu1 41.20(19) . 2_856
C27 C27 Eu1 75.6(3) 2_856 2_856
Eu1 C27 Eu1 151.35(14) . 2_856
O17 C28 O16 126.4(4) . .
O17 C28 C28 116.7(5) . 2_665
O16 C28 C28 116.9(5) . 2_665
O17 C28 Eu2 167.4(3) . .
O16 C28 Eu2 40.97(19) . .
C28 C28 Eu2 75.9(3) 2_665 .
O17 C28 Eu2 41.3(2) . 2_665
O16 C28 Eu2 167.7(3) . 2_665
C28 C28 Eu2 75.4(3) 2_665 2_665
Eu2 C28 Eu2 151.30(14) . 2_665

loop_
_geom_bond_atom_site_label_1
_geom_bond_atom_site_label_2
_geom_bond_distance
_geom_bond_site_symmetry_2
Eu1 O13 2.370(3) 2_856
Eu1 O14 2.380(3) .
Eu1 O4 2.383(3) 1_655
Eu1 O15 2.437(3) .
Eu1 O10 2.450(3) .
Eu1 O9 2.461(3) .
Eu1 O1 2.462(3) .
Eu1 O2 2.592(3) 2_756
Eu1 O1 2.658(3) 2_756
Eu1 C10 2.986(4) 2_756
Eu1 C27 3.163(5) .
Eu1 C27 3.166(4) 2_856
Eu2 O16 2.364(3) .
Eu2 O17 2.379(3) 2_665
Eu2 O5 2.418(3) .
Eu2 O12 2.421(3) .
Eu2 O11 2.439(3) .
Eu2 O19 2.485(3) .
Eu2 O8 2.495(3) 1_655
Eu2 O7 2.551(3) 2_665
Eu2 O8 2.591(3) 2_665
Eu2 C24 2.920(4) 2_665
Eu2 C28 3.163(4) .
Eu2 C28 3.171(4) 2_665
N1 C7 1.350(6) .
N1 C6 1.394(6) .
N1 C9 1.460(6) .
N2 C7 1.343(6) .
N2 C1 1.388(6) .
N2 C11 1.464(6) .
N3 C19 1.347(6) .
N3 C18 1.384(6) .
N3 C21 1.467(6) .
N4 C19 1.347(6) .
N4 C13 1.397(5) .
N4 C23 1.462(5) .
O1 C10 1.282(5) .
O1 Eu1 2.658(3) 2_756
O2 C10 1.238(6) .
O2 Eu1 2.592(3) 2_756
O3 C12 1.244(6) .
O4 C12 1.259(5) .
O4 Eu1 2.383(3) 1_455
O5 C22 1.246(6) .
O6 C22 1.261(5) .
O7 C24 1.239(6) .
O7 Eu2 2.551(3) 2_665
O8 C24 1.287(5) .
O8 Eu2 2.495(3) 1_455
O8 Eu2 2.591(3) 2_665
O9 C25 1.245(5) .
O10 C26 1.251(5) .
O11 C25 1.262(5) .
O12 C26 1.251(5) .
O13 C27 1.257(6) .
O13 Eu1 2.370(3) 2_856
O14 C27 1.245(6) .
O15 H15B 0.8501 .
O15 H15C 0.8500 .
O16 C28 1.253(5) .
O17 C28 1.251(6) .
O17 Eu2 2.379(3) 2_665
O19 H19A 0.8499 .
O19 H19B 0.8500 .
O20 H20D 0.8500 .
O20 H20E 0.8500 .
C1 C2 1.391(6) .
C1 C6 1.391(6) .
C2 C3 1.382(7) .
C2 H2A 0.9300 .
C3 C4 1.394(8) .
C3 H3A 0.9300 .
C4 C5 1.398(7) .
C4 H4A 0.9300 .
C5 C6 1.390(6) .
C5 H5A 0.9300 .
C7 C8 1.465(6) .
C8 H8A 0.9600 .
C8 H8B 0.9600 .
C8 H8C 0.9600 .
C9 C10 1.513(6) .
C9 H9A 0.9700 .
C9 H9B 0.9700 .
C10 Eu1 2.986(4) 2_756
C11 C12 1.530(6) .
C11 H11A 0.9700 .
C11 H11B 0.9700 .
C13 C14 1.389(6) .
C13 C18 1.402(6) .
C14 C15 1.388(7) .
C14 H14A 0.9300 .
C15 C16 1.401(7) .
C15 H15A 0.9300 .
C16 C17 1.385(7) .
C16 H16A 0.9300 .
C17 C18 1.395(6) .
C17 H17A 0.9300 .
C19 C20 1.464(6) .
C20 H20A 0.9600 .
C20 H20B 0.9600 .
C20 H20C 0.9600 .
C21 C22 1.524(6) .
C21 H21A 0.9700 .
C21 H21B 0.9700 .
C23 C24 1.515(6) .
C23 H23A 0.9700 .
C23 H23B 0.9700 .
C24 Eu2 2.920(4) 2_665
C25 C26 1.555(6) .
C27 C27 1.566(8) 2_856
C27 Eu1 3.166(4) 2_856
C28 C28 1.570(8) 2_665
C28 Eu2 3.171(4) 2_665

loop_
_geom_hbond_atom_site_label_D
_geom_hbond_atom_site_label_H
_geom_hbond_atom_site_label_A
_geom_hbond_distance_DH
_geom_hbond_distance_HA
_geom_hbond_distance_DA
_geom_hbond_angle_DHA
_geom_hbond_site_symmetry_A
O15 H15B O10 0.85 1.89 2.728(4) 166.7 2_756
O15 H15C O20 0.85 1.82 2.638(4) 161.3 2_666
O19 H19A O6 0.85 2.22 2.910(5) 137.7 .
O19 H19B O11 0.85 2.04 2.795(4) 147.0 2_765
O20 H20D O3 0.85 1.88 2.728(5) 173.0 2_566
O20 H20E O6 0.85 1.91 2.756(5) 173.0 2_665

loop_
_geom_torsion_atom_site_label_1
_geom_torsion_atom_site_label_2
_geom_torsion_atom_site_label_3
_geom_torsion_atom_site_label_4
_geom_torsion
_geom_torsion_site_symmetry_1
_geom_torsion_site_symmetry_4
O13 Eu1 O1 C10 -126.1(4) 2_856 .
O14 Eu1 O1 C10 76.5(5) . .
O4 Eu1 O1 C10 -15.5(5) 1_655 .
O15 Eu1 O1 C10 50.5(5) . .
O10 Eu1 O1 C10 -143.9(5) . .
O9 Eu1 O1 C10 -75.0(5) . .
O2 Eu1 O1 C10 154.0(4) 2_756 .
O1 Eu1 O1 C10 125.6(5) 2_756 .
C10 Eu1 O1 C10 138.4(4) 2_756 .
C27 Eu1 O1 C10 100.6(5) . .
C27 Eu1 O1 C10 -153.2(4) 2_856 .
O13 Eu1 O1 Eu1 108.29(18) 2_856 2_756
O14 Eu1 O1 Eu1 -49.1(2) . 2_756
O4 Eu1 O1 Eu1 -141.11(11) 1_655 2_756
O15 Eu1 O1 Eu1 -75.07(13) . 2_756
O10 Eu1 O1 Eu1 90.49(12) . 2_756
O9 Eu1 O1 Eu1 159.36(14) . 2_756
O2 Eu1 O1 Eu1 28.35(15) 2_756 2_756
O1 Eu1 O1 Eu1 0.0 2_756 2_756
C10 Eu1 O1 Eu1 12.75(13) 2_756 2_756
C27 Eu1 O1 Eu1 -25.0(4) . 2_756
C27 Eu1 O1 Eu1 81.2(4) 2_856 2_756
O16 Eu2 O5 C22 -135.1(3) . .
O17 Eu2 O5 C22 152.9(4) 2_665 .
O12 Eu2 O5 C22 -48.3(3) . .
O11 Eu2 O5 C22 -72.6(4) . .
O19 Eu2 O5 C22 71.4(3) . .
O8 Eu2 O5 C22 11.7(4) 1_655 .
O7 Eu2 O5 C22 -179.3(3) 2_665 .
O8 Eu2 O5 C22 100.0(4) 2_665 .
C24 Eu2 O5 C22 142.8(3) 2_665 .
C28 Eu2 O5 C22 -155.6(4) . .
C28 Eu2 O5 C22 174.3(4) 2_665 .
O13 Eu1 O9 C25 86.0(3) 2_856 .
O14 Eu1 O9 C25 135.5(3) . .
O4 Eu1 O9 C25 172.8(3) 1_655 .
O15 Eu1 O9 C25 -129.6(3) . .
O10 Eu1 O9 C25 7.0(3) . .
O1 Eu1 O9 C25 -67.7(3) . .
O2 Eu1 O9 C25 33.9(4) 2_756 .
O1 Eu1 O9 C25 -38.9(4) 2_756 .
C10 Eu1 O9 C25 0.7(4) 2_756 .
C27 Eu1 O9 C25 114.0(3) . .
C27 Eu1 O9 C25 95.4(3) 2_856 .
O13 Eu1 O10 C26 -95.6(3) 2_856 .
O14 Eu1 O10 C26 -137.8(3) . .
O4 Eu1 O10 C26 -26.7(3) 1_655 .
O15 Eu1 O10 C26 96.5(3) . .
O9 Eu1 O10 C26 -8.9(3) . .
O1 Eu1 O10 C26 74.2(3) . .
O2 Eu1 O10 C26 -168.5(3) 2_756 .
O1 Eu1 O10 C26 141.9(3) 2_756 .
C10 Eu1 O10 C26 167.2(3) 2_756 .
C27 Eu1 O10 C26 -124.8(3) . .
C27 Eu1 O10 C26 -108.5(3) 2_856 .
O16 Eu2 O11 C25 94.1(3) . .
O17 Eu2 O11 C25 140.3(3) 2_665 .
O5 Eu2 O11 C25 32.2(3) . .
O12 Eu2 O11 C25 7.7(3) . .
O19 Eu2 O11 C25 -83.9(3) . .
O8 Eu2 O11 C25 -73.4(3) 1_655 .
O7 Eu2 O11 C25 167.8(3) 2_665 .
O8 Eu2 O11 C25 -143.1(3) 2_665 .
C24 Eu2 O11 C25 -168.6(3) 2_665 .
C28 Eu2 O11 C25 105.0(3) . .
C28 Eu2 O11 C25 122.6(3) 2_665 .
O16 Eu2 O12 C26 -89.2(3) . .
O17 Eu2 O12 C26 -139.0(3) 2_665 .
O5 Eu2 O12 C26 -168.7(3) . .
O11 Eu2 O12 C26 -8.1(3) . .
O19 Eu2 O12 C26 130.9(3) . .
O8 Eu2 O12 C26 65.9(3) 1_655 .
O7 Eu2 O12 C26 -34.3(4) 2_665 .
O8 Eu2 O12 C26 43.9(4) 2_665 .
C24 Eu2 O12 C26 -1.3(4) 2_665 .
C28 Eu2 O12 C26 -101.1(3) . .
C28 Eu2 O12 C26 -119.8(3) 2_665 .
O13 Eu1 O14 C27 -9.0(3) 2_856 .
O4 Eu1 O14 C27 -98.3(3) 1_655 .
O15 Eu1 O14 C27 -176.6(3) . .
O10 Eu1 O14 C27 35.5(4) . .
O9 Eu1 O14 C27 -62.6(4) . .
O1 Eu1 O14 C27 157.6(3) . .
O2 Eu1 O14 C27 66.8(3) 2_756 .
O1 Eu1 O14 C27 113.6(3) 2_756 .
C10 Eu1 O14 C27 91.6(3) 2_756 .
C27 Eu1 O14 C27 -5.1(3) 2_856 .
O17 Eu2 O16 C28 0.9(3) 2_665 .
O5 Eu2 O16 C28 -74.9(3) . .
O12 Eu2 O16 C28 -144.3(3) . .
O11 Eu2 O16 C28 147.4(3) . .
O19 Eu2 O16 C28 -34.4(4) . .
O8 Eu2 O16 C28 168.8(3) 1_655 .
O7 Eu2 O16 C28 74.6(3) 2_665 .
O8 Eu2 O16 C28 67.6(3) 2_665 .
C24 Eu2 O16 C28 67.9(3) 2_665 .
C28 Eu2 O16 C28 0.8(3) 2_665 .
C7 N2 C1 C2 178.4(5) . .
C11 N2 C1 C2 0.5(7) . .
C7 N2 C1 C6 -0.4(5) . .
C11 N2 C1 C6 -178.2(4) . .
N2 C1 C2 C3 -179.3(4) . .
C6 C1 C2 C3 -0.7(7) . .
C1 C2 C3 C4 0.4(7) . .
C2 C3 C4 C5 0.1(7) . .
C3 C4 C5 C6 -0.4(7) . .
C4 C5 C6 C1 0.0(6) . .
C4 C5 C6 N1 179.0(4) . .
N2 C1 C6 C5 179.4(4) . .
C2 C1 C6 C5 0.5(7) . .
N2 C1 C6 N1 0.3(4) . .
C2 C1 C6 N1 -178.6(4) . .
C7 N1 C6 C5 -179.1(5) . .
C9 N1 C6 C5 7.2(7) . .
C7 N1 C6 C1 -0.1(5) . .
C9 N1 C6 C1 -173.7(4) . .
C1 N2 C7 N1 0.4(5) . .
C11 N2 C7 N1 178.1(4) . .
C1 N2 C7 C8 -177.5(4) . .
C11 N2 C7 C8 0.2(7) . .
C6 N1 C7 N2 -0.2(5) . .
C9 N1 C7 N2 173.6(4) . .
C6 N1 C7 C8 177.7(4) . .
C9 N1 C7 C8 -8.5(7) . .
C7 N1 C9 C10 -72.2(5) . .
C6 N1 C9 C10 100.5(5) . .
Eu1 O2 C10 O1 -10.7(5) 2_756 .
Eu1 O2 C10 C9 168.0(4) 2_756 .
Eu1 O1 C10 O2 -121.3(4) . .
Eu1 O1 C10 O2 10.4(4) 2_756 .
Eu1 O1 C10 C9 59.9(6) . .
Eu1 O1 C10 C9 -168.4(3) 2_756 .
Eu1 O1 C10 Eu1 -131.7(4) . 2_756
N1 C9 C10 O2 -5.3(6) . .
N1 C9 C10 O1 173.5(4) . .
N1 C9 C10 Eu1 88.4(16) . 2_756
C7 N2 C11 C12 104.6(5) . .
C1 N2 C11 C12 -77.9(5) . .
Eu1 O4 C12 O3 70.6(6) 1_455 .
Eu1 O4 C12 C11 -107.9(4) 1_455 .
N2 C11 C12 O3 132.9(4) . .
N2 C11 C12 O4 -48.4(5) . .
C19 N4 C13 C14 179.9(4) . .
C23 N4 C13 C14 -8.7(7) . .
C19 N4 C13 C18 0.8(5) . .
C23 N4 C13 C18 172.2(4) . .
N4 C13 C14 C15 -179.1(4) . .
C18 C13 C14 C15 -0.2(6) . .
C13 C14 C15 C16 -0.2(7) . .
C14 C15 C16 C17 0.4(7) . .
C15 C16 C17 C18 -0.2(7) . .
C19 N3 C18 C17 179.9(4) . .
C21 N3 C18 C17 -1.2(7) . .
C19 N3 C18 C13 -0.3(5) . .
C21 N3 C18 C13 178.6(4) . .
C16 C17 C18 N3 179.6(4) . .
C16 C17 C18 C13 -0.1(6) . .
C14 C13 C18 N3 -179.5(4) . .
N4 C13 C18 N3 -0.3(4) . .
C14 C13 C18 C17 0.3(6) . .
N4 C13 C18 C17 179.5(4) . .
C18 N3 C19 N4 0.8(5) . .
C21 N3 C19 N4 -178.0(4) . .
C18 N3 C19 C20 178.9(4) . .
C21 N3 C19 C20 0.0(7) . .
C13 N4 C19 N3 -1.0(5) . .
C23 N4 C19 N3 -172.5(4) . .
C13 N4 C19 C20 -179.1(4) . .
C23 N4 C19 C20 9.5(7) . .
C19 N3 C21 C22 -85.1(5) . .
C18 N3 C21 C22 96.2(5) . .
Eu2 O5 C22 O6 -44.2(6) . .
Eu2 O5 C22 C21 133.3(3) . .
N3 C21 C22 O5 33.2(6) . .
N3 C21 C22 O6 -149.0(4) . .
C19 N4 C23 C24 80.6(5) . .
C13 N4 C23 C24 -89.5(5) . .
Eu2 O7 C24 O8 14.9(4) 2_665 .
Eu2 O7 C24 C23 -163.6(3) 2_665 .
Eu2 O8 C24 O7 108.3(5) 1_455 .
Eu2 O8 C24 O7 -14.7(4) 2_665 .
Eu2 O8 C24 C23 -73.1(5) 1_455 .
Eu2 O8 C24 C23 164.0(3) 2_665 .
Eu2 O8 C24 Eu2 123.0(4) 1_455 2_665
N4 C23 C24 O7 3.1(6) . .
N4 C23 C24 O8 -175.5(4) . .
N4 C23 C24 Eu2 -87.7(12) . 2_665
Eu1 O9 C25 O11 172.7(3) . .
Eu1 O9 C25 C26 -5.1(5) . .
Eu1 O9 C25 Eu2 -172.2(12) . .
Eu2 O11 C25 O9 175.1(3) . .
Eu2 O11 C25 C26 -7.0(5) . .
Eu2 O11 C25 Eu1 -164.9(10) . .
O16 Eu2 C25 O9 -100.6(14) . .
O17 Eu2 C25 O9 -77.0(14) 2_665 .
O5 Eu2 C25 O9 -172.5(13) . .
O12 Eu2 C25 O9 171.4(14) . .
O11 Eu2 C25 O9 -18.3(12) . .
O19 Eu2 C25 O9 99.8(14) . .
O8 Eu2 C25 O9 80.0(14) 1_655 .
O7 Eu2 C25 O9 -29.7(14) 2_665 .
O8 Eu2 C25 O9 19.7(14) 2_665 .
C24 Eu2 C25 O9 -6.9(14) 2_665 .
C28 Eu2 C25 O9 -96.3(14) . .
C28 Eu2 C25 O9 -88.0(14) 2_665 .
O16 Eu2 C25 O11 -82.3(3) . .
O17 Eu2 C25 O11 -58.7(4) 2_665 .
O5 Eu2 C25 O11 -154.2(3) . .
O12 Eu2 C25 O11 -170.3(3) . .
O19 Eu2 C25 O11 118.1(3) . .
O8 Eu2 C25 O11 98.3(3) 1_655 .
O7 Eu2 C25 O11 -11.4(3) 2_665 .
O8 Eu2 C25 O11 38.0(3) 2_665 .
C24 Eu2 C25 O11 11.4(3) 2_665 .
C28 Eu2 C25 O11 -78.0(3) . .
C28 Eu2 C25 O11 -69.7(3) 2_665 .
O16 Eu2 C25 C26 91.2(3) . .
O17 Eu2 C25 C26 114.8(3) 2_665 .
O5 Eu2 C25 C26 19.4(3) . .
O12 Eu2 C25 C26 3.3(2) . .
O11 Eu2 C25 C26 173.5(5) . .
O19 Eu2 C25 C26 -68.3(3) . .
O8 Eu2 C25 C26 -88.1(3) 1_655 .
O7 Eu2 C25 C26 162.1(3) 2_665 .
O8 Eu2 C25 C26 -148.4(2) 2_665 .
C24 Eu2 C25 C26 -175.0(2) 2_665 .
C28 Eu2 C25 C26 95.6(3) . .
C28 Eu2 C25 C26 103.9(3) 2_665 .
O16 Eu2 C25 Eu1 90.1(3) . .
O17 Eu2 C25 Eu1 113.7(3) 2_665 .
O5 Eu2 C25 Eu1 18.2(3) . .
O12 Eu2 C25 Eu1 2.1(2) . .
O11 Eu2 C25 Eu1 172.4(5) . .
O19 Eu2 C25 Eu1 -69.5(3) . .
O8 Eu2 C25 Eu1 -89.3(3) 1_655 .
O7 Eu2 C25 Eu1 161.0(3) 2_665 .
O8 Eu2 C25 Eu1 -149.6(3) 2_665 .
C24 Eu2 C25 Eu1 -176.2(3) 2_665 .
C28 Eu2 C25 Eu1 94.4(3) . .
C28 Eu2 C25 Eu1 102.7(3) 2_665 .
O13 Eu1 C25 O9 -90.9(3) 2_856 .
O14 Eu1 C25 O9 -63.2(4) . .
O4 Eu1 C25 O9 -6.7(3) 1_655 .
O15 Eu1 C25 O9 61.1(3) . .
O10 Eu1 C25 O9 -171.2(4) . .
O1 Eu1 C25 O9 106.7(3) . .
O2 Eu1 C25 O9 -152.9(3) 2_756 .
O1 Eu1 C25 O9 150.2(3) 2_756 .
C10 Eu1 C25 O9 -179.5(3) 2_756 .
C27 Eu1 C25 O9 -79.2(3) . .
C27 Eu1 C25 O9 -88.2(3) 2_856 .
O13 Eu1 C25 O11 -115.8(12) 2_856 .
O14 Eu1 C25 O11 -88.1(12) . .
O4 Eu1 C25 O11 -31.6(11) 1_655 .
O15 Eu1 C25 O11 36.2(12) . .
O10 Eu1 C25 O11 163.9(12) . .
O9 Eu1 C25 O11 -24.9(10) . .
O1 Eu1 C25 O11 81.8(11) . .
O2 Eu1 C25 O11 -177.8(11) 2_756 .
O1 Eu1 C25 O11 125.3(11) 2_756 .
C10 Eu1 C25 O11 155.6(11) 2_756 .
C27 Eu1 C25 O11 -104.1(11) . .
C27 Eu1 C25 O11 -113.1(11) 2_856 .
O13 Eu1 C25 C26 84.4(3) 2_856 .
O14 Eu1 C25 C26 112.1(3) . .
O4 Eu1 C25 C26 168.6(3) 1_655 .
O15 Eu1 C25 C26 -123.6(2) . .
O10 Eu1 C25 C26 4.1(2) . .
O9 Eu1 C25 C26 175.3(5) . .
O1 Eu1 C25 C26 -77.9(3) . .
O2 Eu1 C25 C26 22.4(3) 2_756 .
O1 Eu1 C25 C26 -34.5(3) 2_756 .
C10 Eu1 C25 C26 -4.2(3) 2_756 .
C27 Eu1 C25 C26 96.1(3) . .
C27 Eu1 C25 C26 87.1(3) 2_856 .
O13 Eu1 C25 Eu2 85.5(3) 2_856 .
O14 Eu1 C25 Eu2 113.2(3) . .
O4 Eu1 C25 Eu2 169.8(3) 1_655 .
O15 Eu1 C25 Eu2 -122.4(3) . .
O10 Eu1 C25 Eu2 5.3(2) . .
O9 Eu1 C25 Eu2 176.5(5) . .
O1 Eu1 C25 Eu2 -76.8(3) . .
O2 Eu1 C25 Eu2 23.6(3) 2_756 .
O1 Eu1 C25 Eu2 -33.3(3) 2_756 .
C10 Eu1 C25 Eu2 -3.0(3) 2_756 .
C27 Eu1 C25 Eu2 97.2(3) . .
C27 Eu1 C25 Eu2 88.3(3) 2_856 .
Eu2 O12 C26 O10 -171.3(3) . .
Eu2 O12 C26 C25 7.8(5) . .
Eu2 O12 C26 Eu1 164.5(10) . .
Eu1 O10 C26 O12 -171.0(3) . .
Eu1 O10 C26 C25 9.9(5) . .
Eu1 O10 C26 Eu2 165.0(10) . .
O9 C25 C26 O12 177.6(3) . .
O11 C25 C26 O12 -0.4(6) . .
Eu2 C25 C26 O12 -5.2(3) . .
Eu1 C25 C26 O12 174.2(4) . .
O9 C25 C26 O10 -3.2(6) . .
O11 C25 C26 O10 178.8(2) . .
Eu2 C25 C26 O10 174.0(4) . .
Eu1 C25 C26 O10 -6.6(3) . .
O9 C25 C26 Eu2 -177.2(4) . .
O11 C25 C26 Eu2 4.8(3) . .
Eu1 C25 C26 Eu2 179.44(7) . .
O9 C25 C26 Eu1 3.4(4) . .
O11 C25 C26 Eu1 -174.6(4) . .
Eu2 C25 C26 Eu1 -179.44(7) . .
O16 Eu2 C26 O12 88.2(3) . .
O17 Eu2 C26 O12 60.9(4) 2_665 .
O5 Eu2 C26 O12 10.5(3) . .
O11 Eu2 C26 O12 169.9(4) . .
O19 Eu2 C26 O12 -56.3(3) . .
O8 Eu2 C26 O12 -107.7(3) 1_655 .
O7 Eu2 C26 O12 152.8(3) 2_665 .
O8 Eu2 C26 O12 -148.0(3) 2_665 .
C24 Eu2 C26 O12 179.1(3) 2_665 .
C28 Eu2 C26 O12 82.6(3) . .
C28 Eu2 C26 O12 73.4(3) 2_665 .
O16 Eu2 C26 O10 118.1(11) . .
O17 Eu2 C26 O10 90.8(12) 2_665 .
O5 Eu2 C26 O10 40.4(11) . .
O12 Eu2 C26 O10 29.9(10) . .
O11 Eu2 C26 O10 -160.2(12) . .
O19 Eu2 C26 O10 -26.4(12) . .
O8 Eu2 C26 O10 -77.8(11) 1_655 .
O7 Eu2 C26 O10 -177.3(11) 2_665 .
O8 Eu2 C26 O10 -118.1(11) 2_665 .
C24 Eu2 C26 O10 -151.0(11) 2_665 .
C28 Eu2 C26 O10 112.5(11) . .
C28 Eu2 C26 O10 103.3(11) 2_665 .
O16 Eu2 C26 C25 -84.7(3) . .
O17 Eu2 C26 C25 -112.0(3) 2_665 .
O5 Eu2 C26 C25 -162.4(3) . .
O12 Eu2 C26 C25 -172.9(5) . .
O11 Eu2 C26 C25 -3.0(2) . .
O19 Eu2 C26 C25 130.8(2) . .
O8 Eu2 C26 C25 79.4(3) 1_655 .
O7 Eu2 C26 C25 -20.1(3) 2_665 .
O8 Eu2 C26 C25 39.1(3) 2_665 .
C24 Eu2 C26 C25 6.2(3) 2_665 .
C28 Eu2 C26 C25 -90.3(3) . .
C28 Eu2 C26 C25 -99.5(3) 2_665 .
O16 Eu2 C26 Eu1 -83.5(3) . .
O17 Eu2 C26 Eu1 -110.8(3) 2_665 .
O5 Eu2 C26 Eu1 -161.2(3) . .
O12 Eu2 C26 Eu1 -171.7(5) . .
O11 Eu2 C26 Eu1 -1.8(2) . .
O19 Eu2 C26 Eu1 132.0(3) . .
O8 Eu2 C26 Eu1 80.6(3) 1_655 .
O7 Eu2 C26 Eu1 -18.9(3) 2_665 .
O8 Eu2 C26 Eu1 40.3(3) 2_665 .
C24 Eu2 C26 Eu1 7.5(4) 2_665 .
C28 Eu2 C26 Eu1 -89.1(3) . .
C28 Eu2 C26 Eu1 -98.3(3) 2_665 .
O13 Eu1 C26 O12 110.6(12) 2_856 .
O14 Eu1 C26 O12 90.8(12) . .
O4 Eu1 C26 O12 -171.2(11) 1_655 .
O15 Eu1 C26 O12 -76.6(12) . .
O10 Eu1 C26 O12 30.3(10) . .
O9 Eu1 C26 O12 -160.9(12) . .
O1 Eu1 C26 O12 -67.9(12) . .
O2 Eu1 C26 O12 41.2(12) 2_756 .
O1 Eu1 C26 O12 -7.9(12) 2_756 .
C10 Eu1 C26 O12 17.7(12) 2_756 .
C27 Eu1 C26 O12 95.9(12) . .
C27 Eu1 C26 O12 103.6(12) 2_856 .
O13 Eu1 C26 O10 80.3(3) 2_856 .
O14 Eu1 C26 O10 60.4(4) . .
O4 Eu1 C26 O10 158.4(3) 1_655 .
O15 Eu1 C26 O10 -107.0(3) . .
O9 Eu1 C26 O10 168.8(3) . .
O1 Eu1 C26 O10 -98.3(3) . .
O2 Eu1 C26 O10 10.9(3) 2_756 .
O1 Eu1 C26 O10 -38.2(3) 2_756 .
C10 Eu1 C26 O10 -12.6(3) 2_756 .
C27 Eu1 C26 O10 65.5(3) . .
C27 Eu1 C26 O10 73.3(3) 2_856 .
O13 Eu1 C26 C25 -90.6(3) 2_856 .
O14 Eu1 C26 C25 -110.4(3) . .
O4 Eu1 C26 C25 -12.5(3) 1_655 .
O15 Eu1 C26 C25 82.1(3) . .
O10 Eu1 C26 C25 -170.9(5) . .
O9 Eu1 C26 C25 -2.1(2) . .
O1 Eu1 C26 C25 90.8(3) . .
O2 Eu1 C26 C25 -160.0(3) 2_756 .
O1 Eu1 C26 C25 150.9(2) 2_756 .
C10 Eu1 C26 C25 176.5(3) 2_756 .
C27 Eu1 C26 C25 -105.4(3) . .
C27 Eu1 C26 C25 -97.6(3) 2_856 .
O13 Eu1 C26 Eu2 -91.8(3) 2_856 .
O14 Eu1 C26 Eu2 -111.7(3) . .
O4 Eu1 C26 Eu2 -13.7(3) 1_655 .
O15 Eu1 C26 Eu2 80.9(3) . .
O10 Eu1 C26 Eu2 -172.1(5) . .
O9 Eu1 C26 Eu2 -3.3(2) . .
O1 Eu1 C26 Eu2 89.6(3) . .
O2 Eu1 C26 Eu2 -161.2(3) 2_756 .
O1 Eu1 C26 Eu2 149.7(3) 2_756 .
C10 Eu1 C26 Eu2 175.3(3) 2_756 .
C27 Eu1 C26 Eu2 -106.6(3) . .
C27 Eu1 C26 Eu2 -98.8(3) 2_856 .
Eu1 O14 C27 O13 -172.3(3) . .
Eu1 O14 C27 C27 8.7(6) . 2_856
Eu1 O14 C27 Eu1 163.6(11) . 2_856
Eu1 O13 C27 O14 -171.6(3) 2_856 .
Eu1 O13 C27 C27 7.4(6) 2_856 2_856
Eu1 O13 C27 Eu1 165.5(11) 2_856 .
O13 Eu1 C27 O14 168.8(4) 2_856 .
O4 Eu1 C27 O14 76.9(3) 1_655 .
O15 Eu1 C27 O14 3.3(3) . .
O10 Eu1 C27 O14 -152.1(3) . .
O9 Eu1 C27 O14 130.9(3) . .
O1 Eu1 C27 O14 -44.1(5) . .
O2 Eu1 C27 O14 -104.2(3) 2_756 .
O1 Eu1 C27 O14 -67.1(3) 2_756 .
C10 Eu1 C27 O14 -83.2(3) 2_756 .
C27 Eu1 C27 O14 172.0(5) 2_856 .
O13 Eu1 C27 O13 -163.0(13) 2_856 .
O14 Eu1 C27 O13 28.2(12) . .
O4 Eu1 C27 O13 105.0(13) 1_655 .
O15 Eu1 C27 O13 31.4(13) . .
O10 Eu1 C27 O13 -124.0(13) . .
O9 Eu1 C27 O13 159.0(12) . .
O1 Eu1 C27 O13 -16.0(15) . .
O2 Eu1 C27 O13 -76.0(13) 2_756 .
O1 Eu1 C27 O13 -38.9(13) 2_756 .
C10 Eu1 C27 O13 -55.0(13) 2_756 .
C27 Eu1 C27 O13 -159.8(15) 2_856 .
O13 Eu1 C27 C27 -3.2(2) 2_856 2_856
O14 Eu1 C27 C27 -172.0(5) . 2_856
O4 Eu1 C27 C27 -95.1(3) 1_655 2_856
O15 Eu1 C27 C27 -168.7(3) . 2_856
O10 Eu1 C27 C27 35.9(3) . 2_856
O9 Eu1 C27 C27 -41.1(3) . 2_856
O1 Eu1 C27 C27 143.9(3) . 2_856
O2 Eu1 C27 C27 83.8(3) 2_756 2_856
O1 Eu1 C27 C27 120.9(3) 2_756 2_856
C10 Eu1 C27 C27 104.8(3) 2_756 2_856
O13 Eu1 C27 Eu1 -3.2(2) 2_856 2_856
O14 Eu1 C27 Eu1 -172.0(5) . 2_856
O4 Eu1 C27 Eu1 -95.1(3) 1_655 2_856
O15 Eu1 C27 Eu1 -168.7(3) . 2_856
O10 Eu1 C27 Eu1 35.9(3) . 2_856
O9 Eu1 C27 Eu1 -41.1(3) . 2_856
O1 Eu1 C27 Eu1 143.9(3) . 2_856
O2 Eu1 C27 Eu1 83.8(3) 2_756 2_856
O1 Eu1 C27 Eu1 120.9(3) 2_756 2_856
C10 Eu1 C27 Eu1 104.8(3) 2_756 2_856
C27 Eu1 C27 Eu1 0.0 2_856 2_856
Eu2 O17 C28 O16 179.0(3) 2_665 .
Eu2 O17 C28 C28 0.2(6) 2_665 2_665
Eu2 O17 C28 Eu2 179.7(12) 2_665 .
Eu2 O16 C28 O17 179.8(3) . .
Eu2 O16 C28 C28 -1.3(6) . 2_665
Eu2 O16 C28 Eu2 -177.2(12) . 2_665
O16 Eu2 C28 O17 -0.8(13) . .
O17 Eu2 C28 O17 -179.6(14) 2_665 .
O5 Eu2 C28 O17 99.0(14) . .
O12 Eu2 C28 O17 35.0(14) . .
O11 Eu2 C28 O17 -32.9(14) . .
O19 Eu2 C28 O17 153.6(14) . .
O8 Eu2 C28 O17 -26.9(17) 1_655 .
O7 Eu2 C28 O17 -98.5(14) 2_665 .
O8 Eu2 C28 O17 -122.4(14) 2_665 .
C24 Eu2 C28 O17 -113.3(14) 2_665 .
C28 Eu2 C28 O17 -180(100) 2_665 .
O17 Eu2 C28 O16 -178.8(3) 2_665 .
O5 Eu2 C28 O16 99.8(3) . .
O12 Eu2 C28 O16 35.8(3) . .
O11 Eu2 C28 O16 -32.1(3) . .
O19 Eu2 C28 O16 154.4(3) . .
O8 Eu2 C28 O16 -26.1(6) 1_655 .
O7 Eu2 C28 O16 -97.7(3) 2_665 .
O8 Eu2 C28 O16 -121.6(3) 2_665 .
C24 Eu2 C28 O16 -112.5(3) 2_665 .
C28 Eu2 C28 O16 -178.8(5) 2_665 .
O16 Eu2 C28 C28 178.8(5) . 2_665
O17 Eu2 C28 C28 -0.1(3) 2_665 2_665
O5 Eu2 C28 C28 -81.5(3) . 2_665
O12 Eu2 C28 C28 -145.4(3) . 2_665
O11 Eu2 C28 C28 146.7(3) . 2_665
O19 Eu2 C28 C28 -26.8(3) . 2_665
O8 Eu2 C28 C28 152.7(3) 1_655 2_665
O7 Eu2 C28 C28 81.1(3) 2_665 2_665
O8 Eu2 C28 C28 57.1(3) 2_665 2_665
C24 Eu2 C28 C28 66.3(3) 2_665 2_665
O16 Eu2 C28 Eu2 178.8(5) . 2_665
O17 Eu2 C28 Eu2 -0.1(3) 2_665 2_665
O5 Eu2 C28 Eu2 -81.5(3) . 2_665
O12 Eu2 C28 Eu2 -145.4(3) . 2_665
O11 Eu2 C28 Eu2 146.7(3) . 2_665
O19 Eu2 C28 Eu2 -26.8(3) . 2_665
O8 Eu2 C28 Eu2 152.7(3) 1_655 2_665
O7 Eu2 C28 Eu2 81.1(3) 2_665 2_665
O8 Eu2 C28 Eu2 57.1(3) 2_665 2_665
C24 Eu2 C28 Eu2 66.3(3) 2_665 2_665
C28 Eu2 C28 Eu2 0.0 2_665 2_665
